data_4307833
loop_
_publ_author_name
'F. Albert Cotton'
'Naresh S. Dalal'
'Penglin Huang'
'Sergey A. Ibragimov'
'Carlos A. Murillo'
'Paula M. B. Piccoli'
'Chris M. Ramsey'
'Arthur J. Schultz'
'Xiaoping Wang'
'Qinliang Zhao'

_publ_section_title
;
Better Understanding of the Species with the Shortest Re26+ Bonds and
Related Re27+ Species with Tetraguanidinate Paddlewheel Structures
;
_journal_name_full 'Inorganic Chemistry'
_journal_page_first 1718
_journal_page_last 1726
_journal_paper_doi 10.1021/ic062319b
_journal_volume 46
_journal_year 2007
_chemical_formula_moiety 'C32 H48 F6 N12 O4 Re2, 2(C H2 Cl2'
_chemical_formula_sum 'C34 H52 Cl4 F6 N12 O4 Re2'
_chemical_formula_weight 1321.08
_chemical_name_common Re2(hpp)4(CF3CO2)2,4CH2Cl2
_chemical_name_systematic
; 
 ? 
;
_space_group_IT_number 2
_symmetry_cell_setting triclinic
_symmetry_space_group_name_Hall '-P 1'
_symmetry_space_group_name_H-M 'P -1'
_atom_sites_solution_hydrogens geom
_atom_sites_solution_primary direct
_atom_sites_solution_secondary difmap
_audit_creation_method SHELXL-97
_cell_angle_alpha 93.392(6)
_cell_angle_beta 103.510(5)
_cell_angle_gamma 95.500(6)
_cell_formula_units_Z 1
_cell_length_a 9.459(3)
_cell_length_b 10.728(4)
_cell_length_c 11.194(4)
_cell_measurement_reflns_used 5659
_cell_measurement_temperature 213(2)
_cell_measurement_theta_max 27.0855
_cell_measurement_theta_min 2.2286
_cell_volume 1095.5(7)
_computing_cell_refinement SAINT
_computing_data_collection SMART
_computing_data_reduction SAINT
_computing_molecular_graphics XP
_computing_publication_material 'SHELXL-97 (Sheldrick, 1997)'
_computing_structure_refinement 'SHELXL-97 (Sheldrick, 1997)'
_computing_structure_solution 'SHELXS-97 (Sheldrick, 1990)'
_diffrn_ambient_temperature 213(2)
_diffrn_measured_fraction_theta_full 0.953
_diffrn_measured_fraction_theta_max 0.953
_diffrn_measurement_device_type 'Bruker SMART 1000'
_diffrn_measurement_method \w-scan
_diffrn_radiation_monochromator graphite
_diffrn_radiation_source 'normal-focus sealed tube'
_diffrn_radiation_type MoK\a
_diffrn_radiation_wavelength 0.71073
_diffrn_reflns_av_R_equivalents 0.0187
_diffrn_reflns_av_sigmaI/netI 0.0322
_diffrn_reflns_limit_h_max 12
_diffrn_reflns_limit_h_min -10
_diffrn_reflns_limit_k_max 6
_diffrn_reflns_limit_k_min -13
_diffrn_reflns_limit_l_max 13
_diffrn_reflns_limit_l_min -14
_diffrn_reflns_number 6557
_diffrn_reflns_theta_full 27.09
_diffrn_reflns_theta_max 27.09
_diffrn_reflns_theta_min 1.88
_diffrn_standards_number 0
_exptl_absorpt_coefficient_mu 5.843
_exptl_absorpt_correction_T_max 0.277
_exptl_absorpt_correction_T_min 0.176
_exptl_absorpt_correction_type multi-scan
_exptl_absorpt_process_details SADABS
_exptl_crystal_colour Purple
_exptl_crystal_density_diffrn 2.002
_exptl_crystal_density_meas ?
_exptl_crystal_density_method .
_exptl_crystal_description block
_exptl_crystal_F_000 644
_exptl_crystal_size_max 0.35
_exptl_crystal_size_mid 0.26
_exptl_crystal_size_min 0.22
_refine_diff_density_max 1.196
_refine_diff_density_min -1.349
_refine_diff_density_rms 0.111
_refine_ls_extinction_coef 0.0074(4)
_refine_ls_extinction_expression Fc^*^=kFc[1+0.001xFc^2^\l^3^/sin(2\q)]^-1/4^
_refine_ls_extinction_method SHELXL
_refine_ls_goodness_of_fit_ref 1.036
_refine_ls_hydrogen_treatment noref
_refine_ls_matrix_type full
_refine_ls_number_parameters 319
_refine_ls_number_reflns 4600
_refine_ls_number_restraints 50
_refine_ls_restrained_S_all 1.035
_refine_ls_R_factor_all 0.0223
_refine_ls_R_factor_gt 0.0210
_refine_ls_shift/su_max 0.010
_refine_ls_shift/su_mean 0.000
_refine_ls_structure_factor_coef Fsqd
_refine_ls_weighting_details 'calc w=1/[\s^2^(Fo^2^)+(0.0309P)^2^+0.3147P] where P=(Fo^2^+2Fc^2^)/3'
_refine_ls_weighting_scheme calc
_refine_ls_wR_factor_gt 0.0528
_refine_ls_wR_factor_ref 0.0536
_reflns_number_gt 4386
_reflns_number_total 4600
_reflns_threshold_expression >2sigma(I)
_cod_data_source_file ic062319bsi20061205_023430_2.cif
_cod_data_source_block xl2
_cod_depositor_comments
;
The following automatic conversions were performed:
'_symmetry_cell_setting' value 'Triclinic' changed to 'triclinic'
according to '/home/saulius/struct/CIF-dictionaries/cif_core.dic'
dictionary named 'cif_core.dic' version 2.4.1 from 2010-06-29.

Automatic conversion script
Id: cif_fix_enum 1527 2010-12-29 10:47:43Z saulius 
;
_cod_original_cell_volume 1095.5(6)
_cod_database_code 4307833

loop_
_symmetry_equiv_pos_as_xyz
'x, y, z'
'-x, -y, -z'

loop_
_atom_site_label
_atom_site_type_symbol
_atom_site_fract_x
_atom_site_fract_y
_atom_site_fract_z
_atom_site_U_iso_or_equiv
_atom_site_adp_type
_atom_site_occupancy
_atom_site_symmetry_multiplicity
_atom_site_calc_flag
_atom_site_refinement_flags
_atom_site_disorder_assembly
_atom_site_disorder_group
Re1 Re -0.041444(11) 0.054635(10) -0.076579(9) 0.01686(6) Uani 1 1 d . . .
N1 N 0.0828(3) 0.2182(2) 0.0100(2) 0.0220(5) Uani 1 1 d . . .
N2 N 0.1657(3) 0.1056(2) 0.1763(2) 0.0200(5) Uani 1 1 d . . .
N3 N 0.2422(3) 0.3248(3) 0.1899(2) 0.0277(6) Uani 1 1 d . . .
N4 N 0.1252(3) 0.0215(3) -0.1619(2) 0.0223(5) Uani 1 1 d . . .
N5 N 0.2064(3) -0.1050(2) -0.0069(2) 0.0211(5) Uani 1 1 d . . .
N6 N 0.3243(3) -0.0931(3) -0.1705(3) 0.0333(7) Uani 1 1 d . . .
C1 C 0.0819(4) 0.3374(3) -0.0480(3) 0.0342(8) Uani 1 1 d . . .
H1A H 0.0068 0.3849 -0.0262 0.041 Uiso 1 1 calc R . .
H1B H 0.0575 0.3202 -0.1379 0.041 Uiso 1 1 calc R . .
C2 C 0.2289(4) 0.4146(3) -0.0065(3) 0.0344(8) Uani 1 1 d . . .
H2B H 0.2270 0.4939 -0.0458 0.041 Uiso 1 1 calc R . .
H2C H 0.3044 0.3687 -0.0298 0.041 Uiso 1 1 calc R . .
C3 C 0.2623(4) 0.4405(3) 0.1318(3) 0.0386(9) Uani 1 1 d . . .
H3A H 0.3635 0.4793 0.1624 0.046 Uiso 1 1 calc R . .
H3B H 0.1974 0.4995 0.1534 0.046 Uiso 1 1 calc R . .
C4 C 0.2999(5) 0.3355(4) 0.3232(3) 0.0418(9) Uani 1 1 d . . .
H4A H 0.2749 0.4137 0.3588 0.050 Uiso 1 1 calc R . .
H4B H 0.4068 0.3391 0.3421 0.050 Uiso 1 1 calc R . .
C5 C 0.2387(4) 0.2260(3) 0.3803(3) 0.0319(7) Uani 1 1 d . . .
H5B H 0.1368 0.2344 0.3816 0.038 Uiso 1 1 calc R . .
H5C H 0.2951 0.2238 0.4654 0.038 Uiso 1 1 calc R . .
C6 C 0.2465(4) 0.1065(3) 0.3057(3) 0.0293(7) Uani 1 1 d . . .
H6A H 0.3493 0.0967 0.3088 0.035 Uiso 1 1 calc R . .
H6B H 0.2061 0.0348 0.3423 0.035 Uiso 1 1 calc R . .
C7 C 0.1630(3) 0.2169(3) 0.1262(3) 0.0215(6) Uani 1 1 d . . .
C8 C 0.1554(4) 0.0838(4) -0.2676(3) 0.0357(8) Uani 1 1 d . . .
H8A H 0.2406 0.1471 -0.2401 0.043 Uiso 1 1 calc R . .
H8B H 0.0712 0.1261 -0.3064 0.043 Uiso 1 1 calc R . .
C9 C 0.1851(5) -0.0142(4) -0.3598(3) 0.0445(10) Uani 1 1 d . . .
H9A H 0.1015 -0.0794 -0.3849 0.053 Uiso 1 1 calc R . .
H9B H 0.1996 0.0253 -0.4335 0.053 Uiso 1 1 calc R . .
C10 C 0.3204(5) -0.0717(5) -0.2998(4) 0.0468(10) Uani 1 1 d . . .
H10A H 0.3228 -0.1519 -0.3456 0.056 Uiso 1 1 calc R . .
H10B H 0.4073 -0.0158 -0.3033 0.056 Uiso 1 1 calc R . .
C11 C 0.4445(4) -0.1634(4) -0.1136(4) 0.0436(10) Uani 1 1 d . . .
H11A H 0.5381 -0.1156 -0.1137 0.052 Uiso 1 1 calc R . .
H11B H 0.4372 -0.2437 -0.1624 0.052 Uiso 1 1 calc R . .
C12 C 0.4408(4) -0.1879(5) 0.0171(4) 0.0469(10) Uani 1 1 d . . .
H12A H 0.4949 -0.2592 0.0424 0.056 Uiso 1 1 calc R . .
H12B H 0.4869 -0.1139 0.0732 0.056 Uiso 1 1 calc R . .
C13 C 0.2836(4) -0.2164(3) 0.0229(3) 0.0343(8) Uani 1 1 d . . .
H13A H 0.2364 -0.2880 -0.0360 0.041 Uiso 1 1 calc R . .
H13B H 0.2791 -0.2386 0.1058 0.041 Uiso 1 1 calc R . .
C14 C 0.2190(3) -0.0593(3) -0.1136(3) 0.0214(6) Uani 1 1 d . . .
C15 C -0.1851(4) 0.2340(3) -0.3331(3) 0.0297(7) Uani 1 1 d D . .
O1 O -0.1588(3) 0.1682(2) -0.2443(2) 0.0289(5) Uani 1 1 d . A .
O2 O -0.1009(17) 0.2793(17) -0.3953(16) 0.047(3) Uani 0.58(3) 1 d PU A 1
O2A O -0.105(2) 0.313(2) -0.365(2) 0.047(3) Uani 0.42(3) 1 d P A 2
C16 C -0.3525(5) 0.2373(8) -0.3855(10) 0.0287(12) Uani 0.83(5) 1 d PD A 1
F1 F -0.4269(17) 0.2640(15) -0.3024(6) 0.065(3) Uani 0.83(5) 1 d PD A 1
F2 F -0.4113(13) 0.1261(9) -0.4423(9) 0.0500(14) Uani 0.83(5) 1 d PD A 1
F3 F -0.3789(11) 0.3193(9) -0.4697(11) 0.0627(14) Uani 0.83(5) 1 d PDU A 1
C16A C -0.3447(17) 0.247(3) -0.405(3) 0.0287(12) Uani 0.17(5) 1 d PD A 2
F1A F -0.390(5) 0.295(5) -0.311(3) 0.065(3) Uani 0.17(5) 1 d PD A 2
F2A F -0.435(4) 0.144(4) -0.452(4) 0.0500(14) Uani 0.17(5) 1 d PD A 2
F3A F -0.365(5) 0.329(4) -0.490(3) 0.0627(14) Uani 0.17(5) 1 d PD A 2
C1S C 0.160(3) 0.514(3) 0.623(2) 0.030(2) Uani 0.431(4) 1 d PD B 1
H1SA H 0.1642 0.5589 0.5500 0.036 Uiso 0.431(4) 1 calc PR B 1
H1SB H 0.0876 0.4404 0.5954 0.036 Uiso 0.431(4) 1 calc PR B 1
Cl1 Cl 0.089(2) 0.6126(19) 0.7201(15) 0.0627(13) Uani 0.431(4) 1 d PD B 1
Cl2 Cl 0.3332(18) 0.457(2) 0.674(3) 0.0512(12) Uani 0.431(4) 1 d PD B 1
C1SA C 0.151(2) 0.476(3) 0.619(3) 0.030(2) Uani 0.19(2) 1 d PD C 2
H1SC H 0.1435 0.5030 0.5359 0.036 Uiso 0.19(2) 1 calc PR C 2
H1SD H 0.1024 0.3903 0.6133 0.036 Uiso 0.19(2) 1 calc PR C 2
Cl1A Cl 0.080(3) 0.580(2) 0.710(2) 0.0627(13) Uani 0.19(2) 1 d PD C 2
Cl2A Cl 0.3375(16) 0.487(2) 0.7038(16) 0.0512(12) Uani 0.19(2) 1 d PD C 2
C1SB C 0.158(3) 0.494(3) 0.600(3) 0.030(2) Uani 0.38(2) 1 d PD D 3
H1SE H 0.1759 0.5306 0.5258 0.036 Uiso 0.38(2) 1 calc PR D 3
H1SF H 0.0803 0.4241 0.5749 0.036 Uiso 0.38(2) 1 calc PR D 3
Cl1B Cl 0.108(2) 0.6088(19) 0.6966(15) 0.0627(13) Uani 0.38(2) 1 d PD D 3
Cl2B Cl 0.321(2) 0.442(3) 0.687(3) 0.0512(12) Uani 0.38(2) 1 d PD D 3

loop_
_atom_site_aniso_label
_atom_site_aniso_U_11
_atom_site_aniso_U_22
_atom_site_aniso_U_33
_atom_site_aniso_U_23
_atom_site_aniso_U_13
_atom_site_aniso_U_12
Re1 0.01796(8) 0.01638(8) 0.01669(8) 0.00463(5) 0.00285(4) 0.00547(5)
N1 0.0238(12) 0.0182(13) 0.0220(12) 0.0037(10) 0.0005(10) 0.0044(10)
N2 0.0210(12) 0.0222(13) 0.0158(11) 0.0026(10) 0.0007(9) 0.0064(10)
N3 0.0315(14) 0.0200(14) 0.0270(14) 0.0029(11) -0.0014(11) 0.0003(11)
N4 0.0214(12) 0.0259(14) 0.0220(12) 0.0061(11) 0.0074(10) 0.0069(10)
N5 0.0213(12) 0.0217(13) 0.0218(12) 0.0032(10) 0.0056(9) 0.0077(10)
N6 0.0318(15) 0.0454(19) 0.0302(15) 0.0103(13) 0.0155(12) 0.0175(13)
C1 0.0398(19) 0.0216(17) 0.0345(18) 0.0084(14) -0.0049(14) -0.0002(14)
C2 0.0370(19) 0.0229(17) 0.043(2) 0.0122(15) 0.0088(15) 0.0005(14)
C3 0.042(2) 0.0229(17) 0.041(2) 0.0062(15) -0.0066(15) -0.0048(15)
C4 0.054(2) 0.0300(19) 0.0308(18) 0.0008(15) -0.0069(16) -0.0068(17)
C5 0.0401(19) 0.0313(18) 0.0212(15) -0.0007(13) 0.0017(13) 0.0052(15)
C6 0.0357(18) 0.0283(18) 0.0205(15) 0.0016(13) -0.0020(13) 0.0092(14)
C7 0.0198(14) 0.0216(15) 0.0237(15) 0.0000(12) 0.0059(11) 0.0045(12)
C8 0.0336(18) 0.046(2) 0.0356(18) 0.0206(17) 0.0159(15) 0.0141(16)
C9 0.048(2) 0.065(3) 0.0275(18) 0.0152(18) 0.0179(16) 0.015(2)
C10 0.057(3) 0.060(3) 0.037(2) 0.0156(19) 0.0291(19) 0.027(2)
C11 0.037(2) 0.055(3) 0.049(2) 0.0160(19) 0.0212(17) 0.0248(18)
C12 0.037(2) 0.063(3) 0.048(2) 0.014(2) 0.0112(17) 0.034(2)
C13 0.043(2) 0.0324(19) 0.0345(18) 0.0128(15) 0.0149(15) 0.0211(16)
C14 0.0207(14) 0.0208(15) 0.0225(14) 0.0004(12) 0.0041(11) 0.0043(12)
C15 0.0315(17) 0.0271(17) 0.0281(16) 0.0056(13) 0.0015(13) 0.0035(14)
O1 0.0335(12) 0.0281(13) 0.0266(12) 0.0094(10) 0.0057(9) 0.0097(10)
O2 0.0409(18) 0.053(7) 0.048(6) 0.025(4) 0.010(4) 0.002(4)
O2A 0.0409(18) 0.053(7) 0.048(6) 0.025(4) 0.010(4) 0.002(4)
C16 0.0312(17) 0.036(2) 0.019(3) 0.0072(19) 0.0024(15) 0.0081(16)
F1 0.039(4) 0.121(5) 0.0414(16) -0.001(2) 0.0102(18) 0.040(4)
F2 0.034(3) 0.044(2) 0.061(2) 0.0030(19) -0.0124(19) 0.0029(19)
F3 0.051(2) 0.068(2) 0.064(3) 0.049(2) -0.011(2) 0.0097(17)
C16A 0.0312(17) 0.036(2) 0.019(3) 0.0072(19) 0.0024(15) 0.0081(16)
F1A 0.039(4) 0.121(5) 0.0414(16) -0.001(2) 0.0102(18) 0.040(4)
F2A 0.034(3) 0.044(2) 0.061(2) 0.0030(19) -0.0124(19) 0.0029(19)
F3A 0.051(2) 0.068(2) 0.064(3) 0.049(2) -0.011(2) 0.0097(17)
C1S 0.031(2) 0.027(9) 0.030(7) 0.001(5) 0.004(3) -0.001(4)
Cl1 0.078(3) 0.072(3) 0.044(4) 0.003(3) 0.015(2) 0.043(3)
Cl2 0.035(2) 0.058(6) 0.059(5) 0.010(2) 0.006(2) 0.010(3)
C1SA 0.031(2) 0.027(9) 0.030(7) 0.001(5) 0.004(3) -0.001(4)
Cl1A 0.078(3) 0.072(3) 0.044(4) 0.003(3) 0.015(2) 0.043(3)
Cl2A 0.035(2) 0.058(6) 0.059(5) 0.010(2) 0.006(2) 0.010(3)
C1SB 0.031(2) 0.027(9) 0.030(7) 0.001(5) 0.004(3) -0.001(4)
Cl1B 0.078(3) 0.072(3) 0.044(4) 0.003(3) 0.015(2) 0.043(3)
Cl2B 0.035(2) 0.058(6) 0.059(5) 0.010(2) 0.006(2) 0.010(3)

loop_
_atom_type_symbol
_atom_type_description
_atom_type_scat_dispersion_real
_atom_type_scat_dispersion_imag
_atom_type_scat_source
C C 0.0033 0.0016 'International Tables Vol C Tables 4.2.6.8 and 6.1.1.4'
H H 0.0000 0.0000 'International Tables Vol C Tables 4.2.6.8 and 6.1.1.4'
N N 0.0061 0.0033 'International Tables Vol C Tables 4.2.6.8 and 6.1.1.4'
O O 0.0106 0.0060 'International Tables Vol C Tables 4.2.6.8 and 6.1.1.4'
F F 0.0171 0.0103 'International Tables Vol C Tables 4.2.6.8 and 6.1.1.4'
Re Re -1.0185 7.2310 'International Tables Vol C Tables 4.2.6.8 and 6.1.1.4'
Cl Cl 0.1484 0.1585 'International Tables Vol C Tables 4.2.6.8 and 6.1.1.4'

loop_
_geom_angle_atom_site_label_1
_geom_angle_atom_site_label_2
_geom_angle_atom_site_label_3
_geom_angle
_geom_angle_site_symmetry_1
_geom_angle_site_symmetry_3
_geom_angle_publ_flag
N1 Re1 N4 88.63(11) . . ?
N1 Re1 N2 175.81(8) . 2 ?
N4 Re1 N2 89.04(10) . 2 ?
N1 Re1 N5 87.49(10) . 2 ?
N4 Re1 N5 174.90(9) . 2 ?
N2 Re1 N5 94.63(10) 2 2 ?
N1 Re1 Re1 92.97(7) . 2 ?
N4 Re1 Re1 93.42(7) . 2 ?
N2 Re1 Re1 90.64(7) 2 2 ?
N5 Re1 Re1 90.08(7) 2 2 ?
N1 Re1 O1 90.51(9) . . ?
N4 Re1 O1 91.58(9) . . ?
N2 Re1 O1 86.07(9) 2 . ?
N5 Re1 O1 85.15(9) 2 . ?
Re1 Re1 O1 173.97(6) 2 . ?
C7 N1 C1 118.5(3) . . ?
C7 N1 Re1 118.8(2) . . ?
C1 N1 Re1 122.6(2) . . ?
C7 N2 C6 117.0(3) . . ?
C7 N2 Re1 119.9(2) . 2 ?
C6 N2 Re1 122.7(2) . 2 ?
C7 N3 C3 122.7(3) . . ?
C7 N3 C4 122.5(3) . . ?
C3 N3 C4 114.6(3) . . ?
C14 N4 C8 116.3(3) . . ?
C14 N4 Re1 118.1(2) . . ?
C8 N4 Re1 125.5(2) . . ?
C14 N5 C13 114.4(3) . . ?
C14 N5 Re1 120.3(2) . 2 ?
C13 N5 Re1 122.8(2) . 2 ?
C14 N6 C11 123.9(3) . . ?
C14 N6 C10 122.8(3) . . ?
C11 N6 C10 113.1(3) . . ?
N1 C1 C2 110.8(3) . . ?
C1 C2 C3 108.1(3) . . ?
N3 C3 C2 110.5(3) . . ?
N3 C4 C5 111.1(3) . . ?
C4 C5 C6 108.9(3) . . ?
N2 C6 C5 112.2(3) . . ?
N1 C7 N2 117.5(3) . . ?
N1 C7 N3 121.0(3) . . ?
N2 C7 N3 121.5(3) . . ?
N4 C8 C9 109.0(3) . . ?
C10 C9 C8 108.6(3) . . ?
N6 C10 C9 111.6(3) . . ?
N6 C11 C12 111.4(3) . . ?
C13 C12 C11 108.6(3) . . ?
N5 C13 C12 109.2(3) . . ?
N5 C14 N4 117.8(3) . . ?
N5 C14 N6 121.1(3) . . ?
N4 C14 N6 121.1(3) . . ?
O2A C15 O1 129.4(11) . . ?
O1 C15 O2 129.6(8) . . ?
O2A C15 C16 116.1(12) . . ?
O1 C15 C16 112.2(5) . . ?
O2 C15 C16 117.2(9) . . ?
O2A C15 C16A 107.3(18) . . ?
O1 C15 C16A 121.9(14) . . ?
O2 C15 C16A 107.2(16) . . ?
C15 O1 Re1 164.6(2) . . ?
F2 C16 F1 107.1(3) . . ?
F2 C16 F3 106.1(3) . . ?
F1 C16 F3 107.1(4) . . ?
F2 C16 C15 109.2(7) . . ?
F1 C16 C15 115.3(10) . . ?
F3 C16 C15 111.7(6) . . ?
F1A C16A F2A 107.1(9) . . ?
F1A C16A F3A 106.5(9) . . ?
F2A C16A F3A 106.5(8) . . ?
F1A C16A C15 97(2) . . ?
F2A C16A C15 120(3) . . ?
F3A C16A C15 119(3) . . ?
Cl1 C1S Cl2 121.9(18) . . ?
Cl1A C1SA Cl2A 101.3(16) . . ?
Cl1B C1SB Cl2B 106.4(18) . . ?

loop_
_geom_bond_atom_site_label_1
_geom_bond_atom_site_label_2
_geom_bond_distance
_geom_bond_site_symmetry_2
_geom_bond_publ_flag
Re1 N1 2.066(3) . ?
Re1 N4 2.073(3) . ?
Re1 N2 2.087(3) 2 ?
Re1 N5 2.093(3) 2 ?
Re1 Re1 2.1711(5) 2 ?
Re1 O1 2.408(2) . ?
N1 C7 1.346(4) . ?
N1 C1 1.468(4) . ?
N2 C7 1.349(4) . ?
N2 C6 1.470(4) . ?
N2 Re1 2.087(3) 2 ?
N3 C7 1.377(4) . ?
N3 C3 1.452(4) . ?
N3 C4 1.457(4) . ?
N4 C14 1.346(4) . ?
N4 C8 1.463(4) . ?
N5 C14 1.343(4) . ?
N5 C13 1.475(4) . ?
N5 Re1 2.093(3) 2 ?
N6 C14 1.367(4) . ?
N6 C11 1.466(5) . ?
N6 C10 1.472(5) . ?
C1 C2 1.505(5) . ?
C2 C3 1.510(5) . ?
C4 C5 1.502(5) . ?
C5 C6 1.506(5) . ?
C8 C9 1.521(6) . ?
C9 C10 1.506(6) . ?
C11 C12 1.510(6) . ?
C12 C13 1.507(5) . ?
C15 O2A 1.21(2) . ?
C15 O1 1.245(4) . ?
C15 O2 1.257(16) . ?
C15 C16 1.560(5) . ?
C15 C16A 1.560(10) . ?
C16 F2 1.325(4) . ?
C16 F1 1.325(4) . ?
C16 F3 1.325(4) . ?
C16A F1A 1.322(8) . ?
C16A F2A 1.324(8) . ?
C16A F3A 1.325(8) . ?
C1S Cl1 1.756(11) . ?
C1S Cl2 1.782(11) . ?
C1SA Cl1A 1.755(15) . ?
C1SA Cl2A 1.783(16) . ?
C1SB Cl1B 1.761(12) . ?
C1SB Cl2B 1.779(13) . ?
